data_2003137
loop_
_publ_author_name
'Linden, Anthony'
'James, Bruce D.'
'Liesegang, John'
'Gonis, Nick'

_publ_section_title
;
 Polynuclear chloromercurate(II) systems in their chloropyridinium
 salts
;
_journal_issue 3
_journal_name_full 'Acta Crystallographica Section B'
_journal_page_first 396
_journal_page_last 409
_journal_paper_doi 10.1107/S010876819801550X
_journal_volume 55
_journal_year 1999
_chemical_formula_moiety '(C5 H5 Cl N 1+)2, Hg2 Cl6 2-'
_chemical_formula_structural '(C5 H5 Cl N 1+)2, Hg2 Cl6 2-'
_chemical_formula_sum 'C10 H10 Cl8 Hg2 N2'
_chemical_formula_weight 842.98
_chemical_melting_point 385
_chemical_name_systematic
;
bis(4-chloropyridinium) hexachlorodimercurate(II)
;
_space_group_IT_number 12
_symmetry_cell_setting monoclinic
_symmetry_space_group_name_Hall '-C 2y'
_symmetry_space_group_name_H-M 'C 1 2/m 1'
_cell_angle_alpha 90
_cell_angle_beta 97.48(2)
_cell_angle_gamma 90
_cell_formula_units_Z 2
_cell_length_a 13.447(3)
_cell_length_b 7.534(2)
_cell_length_c 9.939(2)
_cell_measurement_reflns_used 25
_cell_measurement_temperature 173.0(10)
_cell_measurement_theta_max 20.0
_cell_measurement_theta_min 19.0
_cell_volume 998.3(4)
_computing_cell_refinement
;
MSC/AFC Diffractometer Control Software (Molecular Structure
Corporation, 1991)
;
_computing_data_collection
;
MSC/AFC Diffractometer Control Software (Molecular Structure
Corporation, 1991)
;
_computing_data_reduction
;
TEXSAN PROCESS (Molecular Structure Corporation, 1989)
;
_computing_molecular_graphics 'ORTEPIII (Burnett & Johnson, 1996)'
_computing_publication_material
;
TEXSAN FINISH (Molecular Structure Corporation, 1989)
 and local programs
;
_computing_structure_refinement
;
TEXSAN LS (Molecular Structure Corporation, 1989)
;
_computing_structure_solution 'DIRDIF92 Patterson (Beurskens et al., 1992)'
_diffrn_ambient_temperature 173.0(10)
_diffrn_measurement_device_type 'Rigaku AFC-5R diffractometer'
_diffrn_measurement_method \w--2\q
_diffrn_radiation_monochromator graphite
_diffrn_radiation_source 'Rigaku rotating anode generator'
_diffrn_radiation_type 'Mo K\a'
_diffrn_radiation_wavelength 0.71069
_diffrn_reflns_av_R_equivalents 0.088
_diffrn_reflns_limit_h_max 18
_diffrn_reflns_limit_h_min 0
_diffrn_reflns_limit_k_max 10
_diffrn_reflns_limit_k_min 0
_diffrn_reflns_limit_l_max 13
_diffrn_reflns_limit_l_min -13
_diffrn_reflns_number 1618
_diffrn_reflns_theta_max 30
_diffrn_reflns_theta_min 2.5
_diffrn_standards_decay_% 'no decay'
_diffrn_standards_interval_count 150
_diffrn_standards_number 3
_exptl_absorpt_coefficient_mu 16.46
_exptl_absorpt_correction_T_max 0.200
_exptl_absorpt_correction_T_min 0.034
_exptl_absorpt_correction_type analytical
_exptl_absorpt_process_details '(De Meulenaer & Tompa, 1965)'
_exptl_crystal_colour colourless
_exptl_crystal_density_diffrn 2.804
_exptl_crystal_density_meas ?
_exptl_crystal_description prism
_exptl_crystal_F_000 760
_exptl_crystal_size_max 0.35
_exptl_crystal_size_mid 0.25
_exptl_crystal_size_min 0.15
_refine_diff_density_max 2.81
_refine_diff_density_min -3.16
_refine_ls_abs_structure_details ' ?'
_refine_ls_extinction_coef 1.6E-6(3)
_refine_ls_extinction_method 'Zachariasen (1963)'
_refine_ls_goodness_of_fit_all 0.0653
_refine_ls_goodness_of_fit_ref 2.187
_refine_ls_hydrogen_treatment noref
_refine_ls_matrix_type full
_refine_ls_number_constraints 0
_refine_ls_number_parameters 61
_refine_ls_number_reflns 1328
_refine_ls_number_restraints 0
_refine_ls_R_factor_gt 0.0528
_refine_ls_shift/su_max 0.0007
_refine_ls_structure_factor_coef F
_refine_ls_weighting_details w=1/[\s^2^(F~o~)+(0.015F~o~)^2^]
_refine_ls_weighting_scheme sigma
_refine_ls_wR_factor_all 0.0675
_refine_ls_wR_factor_ref 0.0641
_reflns_number_gt 1329
_reflns_number_total 1557
_reflns_threshold_expression 'I > 2\s(I)'
_cod_data_source_file sh0124.cif
_cod_data_source_block V
_cod_original_cell_volume 998.3(3)
_cod_original_formula_sum 'C10 H10 Cl8 Hg2 N2 '
_cod_database_code 2003137
_cod_database_fobs_code 2003137

loop_
_symmetry_equiv_pos_as_xyz
x,y,z
-x,y,-z
-x,-y,-z
x,-y,z
1/2+x,1/2+y,z
1/2-x,1/2+y,-z
1/2-x,1/2-y,-z
1/2+x,1/2-y,z

loop_
_atom_site_label
_atom_site_fract_x
_atom_site_fract_y
_atom_site_fract_z
_atom_site_U_iso_or_equiv
_atom_site_adp_type
_atom_site_calc_flag
_atom_site_calc_attached_atom
_atom_site_refinement_flags
_atom_site_occupancy
_atom_site_disorder_group
_atom_site_type_symbol
Hg1 0.13306(5) 0.0 0.10021(6) 0.0285(2) Uani d ? S 1 . Hg
Cl1 0.0973(4) 0.0 0.3259(4) 0.0346(12) Uani d ? S 1 . Cl
Cl2 0.2412(3) 0.0 -0.0668(4) 0.0337(12) Uani d ? S 1 . Cl
Cl3 0.0 0.2556(4) 0.0 0.0233(9) Uani d ? S 1 . Cl
Cl4 -0.1695(4) 0.5 0.6409(4) 0.0365(13) Uani d ? S 1 . Cl
N1 -0.0926(11) 0.5 0.2258(14) 0.034(4) Uani d ? S 2 . N
C2 -0.1031(9) 0.3417(14) 0.2835(11) 0.031(3) Uani d ? . 1 . C
C3 -0.1292(9) 0.3398(14) 0.4131(12) 0.033(3) Uani d ? . 1 . C
C4 -0.1415(11) 0.5 0.4790(14) 0.023(4) Uani d ? S 2 . C
H1 -0.076 0.5 0.136 0.041 Uiso calc N1 S 1 . H
H2 -0.093 0.234 0.237 0.037 Uiso calc C2 ? 1 . H
H3 -0.139 0.230 0.457 0.040 Uiso calc C3 ? 1 . H

loop_
_atom_site_aniso_label
_atom_site_aniso_U_11
_atom_site_aniso_U_22
_atom_site_aniso_U_33
_atom_site_aniso_U_12
_atom_site_aniso_U_13
_atom_site_aniso_U_23
_atom_site_aniso_type_symbol
Hg1 0.0281(3) 0.0363(4) 0.0220(3) 0.0 0.0065(2) 0.0 Hg
Cl1 0.050(3) 0.037(2) 0.0170(16) 0.0 0.0049(15) 0.0 Cl
Cl2 0.031(2) 0.043(2) 0.0292(19) 0.0 0.0116(15) 0.0 Cl
Cl3 0.0304(17) 0.0172(13) 0.0236(15) 0.0 0.0084(13) 0.0 Cl
Cl4 0.051(3) 0.039(2) 0.0224(18) 0.0 0.0156(17) 0.0 Cl
N1 0.038(8) 0.043(8) 0.024(7) 0.0 0.013(6) 0.0 N
C2 0.036(6) 0.026(5) 0.031(5) 0.001(5) 0.008(4) -0.002(4) C
C3 0.041(6) 0.022(5) 0.037(6) 0.000(5) 0.013(5) 0.002(5) C
C4 0.028(8) 0.028(7) 0.015(6) 0.0 0.004(5) 0.0 C

loop_
_atom_type_symbol
_atom_type_description
_atom_type_scat_dispersion_real
_atom_type_scat_dispersion_imag
_atom_type_scat_source
C C 0.0033 0.0016
; International Tables for Crystallography (1992).
Vol.C, Tables 4.2.6.8 and 6.1.1.1
;
H H 0.0000 0.0000
; International Tables for Crystallography (1992).
Vol.C, Tables 4.2.6.8 and 6.1.1.1
;
Cl Cl 0.1484 0.1585
; International Tables for Crystallography (1992).
Vol.C, Tables 4.2.6.8 and 6.1.1.1
;
Hg Hg -2.3894 9.2266
; International Tables for Crystallography (1992).
Vol.C, Tables 4.2.6.8 and 6.1.1.1
;
N N 0.0061 0.0033
; International Tables for Crystallography (1992).
Vol.C, Tables 4.2.6.8 and 6.1.1.1
;

loop_
_geom_angle_atom_site_label_1
_geom_angle_atom_site_label_2
_geom_angle_atom_site_label_3
_geom_angle_site_symmetry_3
_geom_angle
_geom_angle_publ_flag
Cl1 Hg1 Cl2 . 153.72(16) yes
Cl1 Hg1 Cl3 . 98.19(8) yes
Cl2 Hg1 Cl3 . 100.33(8) yes
Cl3 Hg1 Cl3 3 89.84(10) yes
Hg1 Cl3 Hg1 3 90.16(10) yes
C2 N1 C2 4_565 126.0(13) no
N1 C2 C3 . 117.6(10) no
C2 C3 C4 . 119.4(10) no
Cl4 C4 C3 . 120.0(7) no
C3 C4 C3 4_565 120.1(13) no
C2 N1 H1 . 117.0 no
N1 C2 H2 . 121.2 no
C3 C2 H2 . 121.2 no
C2 C3 H3 . 120.3 no
C4 C3 H3 . 120.3 no

loop_
_geom_bond_atom_site_label_1
_geom_bond_atom_site_label_2
_geom_bond_site_symmetry_2
_geom_bond_distance
_geom_bond_publ_flag
Hg1 Cl1 . 2.354(4) yes
Hg1 Cl2 . 2.346(4) yes
Hg1 Cl3 . 2.727(2) yes
Cl4 C4 . 1.700(14) no
N1 C2 . 1.339(12) no
C2 C3 . 1.378(15) no
C3 C4 . 1.393(13) no
N1 H1 . .95 no
C2 H2 . .95 no
C3 H3 . .95 no
Hg1 Hg1 3 3.8623(16) yes

loop_
_geom_hbond_atom_site_label_D
_geom_hbond_atom_site_label_H
_geom_hbond_atom_site_label_A
_geom_hbond_distance_DH
_geom_hbond_distance_HA
_geom_hbond_distance_DA
_geom_hbond_angle_DHA
_geom_hbond_publ_flag
N1 H1 Cl3 .95 2.57 3.272(11) 131 no

loop_
_cod_changelog_entry_id
_cod_changelog_entry_author
_cod_changelog_entry_date
_cod_changelog_entry_text
1 'Vaitkus, Antanas' 2023-12-14T16:13:00+02:00
;
 Corrected the ATOM_TYPE loop by removing extra data values which were
 incorrectly copied from other data items, e.g.
 'TEXSAN PROCESS (Molecular Structure Corporation, 1989)'.
;
